data_2228412
loop_
_publ_author_name
'Benharref, Ahmed'
'El Ammari, Lahcen'
'Avignant, Daniel'
'Oudahmane, Abdelghani'
'Berraho, Moha'

_publ_section_title
;
 (1<i>S</i>,3<i>R</i>,8<i>S</i>,9<i>R</i>,10<i>S</i>)-2,2-Dichloro-3,7,7,10-tetramethyl-9,10-epoxytricyclo[6.4.0.0^1,3^]dodecane
;
_journal_coeditor_code IM2241
_journal_issue 12
_journal_name_full 'Acta Crystallographica Section E'
_journal_page_first o3125
_journal_paper_doi 10.1107/S1600536810045344
_journal_volume 66
_journal_year 2010
_chemical_formula_iupac 'C16 H24 Cl2 O'
_chemical_formula_moiety 'C16 H24 Cl2 O'
_chemical_formula_sum 'C16 H24 Cl2 O'
_chemical_formula_weight 303.24
_chemical_name_systematic
;
(1<i>S</i>,3<i>R</i>,8<i>S</i>,9<i>R</i>,10<i>S</i>)-2,2-Dichloro-
3,7,7,10-tetramethyl-9,10-epoxytricyclo[6.4.0.0^1,3^]dodecane
;
_space_group_IT_number 19
_symmetry_cell_setting orthorhombic
_symmetry_space_group_name_Hall 'P 2ac 2ab'
_symmetry_space_group_name_H-M 'P 21 21 21'
_atom_sites_solution_hydrogens geom
_atom_sites_solution_primary direct
_atom_sites_solution_secondary difmap
_audit_creation_method SHELXL-97
_cell_angle_alpha 90.00
_cell_angle_beta 90.00
_cell_angle_gamma 90.00
_cell_formula_units_Z 4
_cell_length_a 8.4995(3)
_cell_length_b 10.2461(4)
_cell_length_c 18.1656(6)
_cell_measurement_reflns_used 3372
_cell_measurement_temperature 298(2)
_cell_measurement_theta_max 26.9
_cell_measurement_theta_min 2.3
_cell_volume 1581.98(10)
_computing_cell_refinement 'SAINT (Bruker, 2009)'
_computing_data_collection 'APEX2 (Bruker, 2009)'
_computing_data_reduction 'SAINT (Bruker, 2009)'
_computing_molecular_graphics 'ORTEP-3 for Windows (Farrugia, 1997)'
_computing_publication_material 'WinGX (Farrugia, 1999)'
_computing_structure_refinement 'SHELXL97 (Sheldrick, 2008)'
_computing_structure_solution 'SHELXS97 (Sheldrick, 2008)'
_diffrn_ambient_temperature 298(2)
_diffrn_detector_area_resol_mean 8.3333
_diffrn_measured_fraction_theta_full 0.989
_diffrn_measured_fraction_theta_max 0.989
_diffrn_measurement_device_type 'Bruker APEXII CCD'
_diffrn_measurement_method '\w and \f'
_diffrn_radiation_monochromator graphite
_diffrn_radiation_source 'fine-focus sealed tube'
_diffrn_radiation_type MoK\a
_diffrn_radiation_wavelength 0.71073
_diffrn_reflns_av_R_equivalents 0.0246
_diffrn_reflns_av_sigmaI/netI 0.0373
_diffrn_reflns_limit_h_max 10
_diffrn_reflns_limit_h_min -9
_diffrn_reflns_limit_k_max 10
_diffrn_reflns_limit_k_min -13
_diffrn_reflns_limit_l_max 22
_diffrn_reflns_limit_l_min -16
_diffrn_reflns_number 7171
_diffrn_reflns_theta_full 26.90
_diffrn_reflns_theta_max 26.90
_diffrn_reflns_theta_min 2.28
_exptl_absorpt_coefficient_mu 0.401
_exptl_absorpt_correction_T_max 0.7454
_exptl_absorpt_correction_T_min 0.6090
_exptl_absorpt_correction_type multi-scan
_exptl_absorpt_process_details '(SADABS; Bruker, 2008)'
_exptl_crystal_colour colourless
_exptl_crystal_density_diffrn 1.273
_exptl_crystal_density_method 'not measured'
_exptl_crystal_description Prism
_exptl_crystal_F_000 648
_exptl_crystal_size_max 0.665
_exptl_crystal_size_mid 0.405
_exptl_crystal_size_min 0.258
_refine_diff_density_max 0.215
_refine_diff_density_min -0.291
_refine_ls_abs_structure_details 'Flack & Bernardinelli (2000), 1423 Friedel pairs'
_refine_ls_abs_structure_Flack 0.04(7)
_refine_ls_extinction_coef 0.073(4)
_refine_ls_extinction_expression Fc^*^=kFc[1+0.001xFc^2^\l^3^/sin(2\q)]^-1/4^
_refine_ls_extinction_method 'SHELXL97 (Sheldrick, 2008)'
_refine_ls_goodness_of_fit_ref 1.010
_refine_ls_hydrogen_treatment constr
_refine_ls_matrix_type full
_refine_ls_number_parameters 177
_refine_ls_number_reflns 3369
_refine_ls_number_restraints 0
_refine_ls_restrained_S_all 1.010
_refine_ls_R_factor_all 0.0512
_refine_ls_R_factor_gt 0.0400
_refine_ls_shift/su_max 0.000
_refine_ls_shift/su_mean 0.000
_refine_ls_structure_factor_coef Fsqd
_refine_ls_weighting_details 'calc w=1/[\s^2^(Fo^2^)+(0.0568P)^2^+0.1767P] where P=(Fo^2^+2Fc^2^)/3'
_refine_ls_weighting_scheme calc
_refine_ls_wR_factor_gt 0.0983
_refine_ls_wR_factor_ref 0.1057
_reflns_number_gt 2830
_reflns_number_total 3369
_reflns_threshold_expression I>2\s(I)
_cod_data_source_file im2241.cif
_cod_data_source_block I
_cod_database_code 2228412
_cod_database_fobs_code 2228412

loop_
_symmetry_equiv_pos_as_xyz
'x, y, z'
'-x+1/2, -y, z+1/2'
'x+1/2, -y+1/2, -z'
'-x, y+1/2, -z+1/2'

loop_
_atom_site_type_symbol
_atom_site_label
_atom_site_fract_x
_atom_site_fract_y
_atom_site_fract_z
_atom_site_U_iso_or_equiv
_atom_site_adp_type
_atom_site_calc_flag
_atom_site_refinement_flags
_atom_site_occupancy
_atom_site_disorder_assembly
_atom_site_disorder_group
C C1 0.6413(2) 0.5366(2) 0.38517(10) 0.0356(4) Uani d . 1 . .
C C2 0.5713(3) 0.5121(2) 0.46043(13) 0.0457(5) Uani d . 1 . .
C C3 0.6259(3) 0.3964(2) 0.41628(12) 0.0460(5) Uani d . 1 . .
C C4 0.7701(3) 0.3249(3) 0.44259(15) 0.0630(7) Uani d . 1 . .
H H4A 0.7375 0.2445 0.4663 0.076 Uiso calc R 1 . .
H H4B 0.8230 0.3780 0.4792 0.076 Uiso calc R 1 . .
C C5 0.8864(3) 0.2922(3) 0.38160(18) 0.0675(8) Uani d . 1 . .
H H5A 0.9496 0.2180 0.3967 0.081 Uiso calc R 1 . .
H H5B 0.8285 0.2671 0.3378 0.081 Uiso calc R 1 . .
C C6 0.9941(3) 0.4052(3) 0.36304(16) 0.0622(7) Uani d . 1 . .
H H6A 1.0759 0.3720 0.3308 0.075 Uiso calc R 1 . .
H H6B 1.0451 0.4322 0.4083 0.075 Uiso calc R 1 . .
C C7 0.9253(3) 0.5290(2) 0.32646(13) 0.0464(5) Uani d . 1 . .
C C8 0.8050(2) 0.59920(19) 0.37903(11) 0.0359(4) Uani d . 1 . .
H H8 0.8509 0.5936 0.4284 0.043 Uiso calc R 1 . .
C C9 0.7899(3) 0.7442(2) 0.36270(12) 0.0417(5) Uani d . 1 . .
H H9 0.8687 0.7990 0.3871 0.050 Uiso calc R 1 . .
C C10 0.6401(3) 0.8106(2) 0.34700(12) 0.0472(5) Uani d . 1 . .
C C11 0.4936(3) 0.7314(2) 0.34176(14) 0.0513(6) Uani d . 1 . .
H H11A 0.4293 0.7650 0.3019 0.062 Uiso calc R 1 . .
H H11B 0.4344 0.7408 0.3871 0.062 Uiso calc R 1 . .
C C12 0.5260(3) 0.5877(2) 0.32837(12) 0.0438(5) Uani d . 1 . .
H H12A 0.4284 0.5389 0.3314 0.053 Uiso calc R 1 . .
H H12B 0.5692 0.5760 0.2794 0.053 Uiso calc R 1 . .
C C13 0.5035(4) 0.3054(3) 0.38394(17) 0.0677(8) Uani d . 1 . .
H H13A 0.4747 0.2411 0.4199 0.102 Uiso calc R 1 . .
H H13B 0.5462 0.2627 0.3413 0.102 Uiso calc R 1 . .
H H13C 0.4121 0.3547 0.3701 0.102 Uiso calc R 1 . .
C C14 1.0652(3) 0.6208(3) 0.31365(18) 0.0665(8) Uani d . 1 . .
H H14A 1.1444 0.5764 0.2855 0.100 Uiso calc R 1 . .
H H14B 1.1083 0.6469 0.3602 0.100 Uiso calc R 1 . .
H H14C 1.0303 0.6966 0.2872 0.100 Uiso calc R 1 . .
C C15 0.8565(3) 0.4933(3) 0.25117(13) 0.0575(6) Uani d . 1 . .
H H15A 0.8199 0.5710 0.2271 0.086 Uiso calc R 1 . .
H H15B 0.7702 0.4340 0.2577 0.086 Uiso calc R 1 . .
H H15C 0.9362 0.4527 0.2216 0.086 Uiso calc R 1 . .
C C16 0.6208(4) 0.9531(3) 0.36539(17) 0.0711(8) Uani d . 1 . .
H H16A 0.7209 0.9961 0.3619 0.107 Uiso calc R 1 . .
H H16B 0.5809 0.9617 0.4146 0.107 Uiso calc R 1 . .
H H16C 0.5484 0.9924 0.3314 0.107 Uiso calc R 1 . .
O O 0.7511(2) 0.78441(15) 0.28799(9) 0.0529(4) Uani d . 1 . .
Cl Cl1 0.66972(9) 0.56107(8) 0.54165(3) 0.0691(2) Uani d . 1 . .
Cl Cl2 0.36713(8) 0.53272(8) 0.47590(4) 0.0698(2) Uani d . 1 . .

loop_
_atom_site_aniso_label
_atom_site_aniso_U_11
_atom_site_aniso_U_22
_atom_site_aniso_U_33
_atom_site_aniso_U_12
_atom_site_aniso_U_13
_atom_site_aniso_U_23
C1 0.0372(10) 0.0357(10) 0.0339(9) 0.0002(9) 0.0019(9) -0.0013(8)
C2 0.0485(11) 0.0517(13) 0.0369(11) -0.0012(10) 0.0050(10) 0.0004(10)
C3 0.0565(13) 0.0393(12) 0.0423(11) -0.0039(10) 0.0074(11) 0.0030(9)
C4 0.0839(18) 0.0461(14) 0.0591(16) 0.0145(13) 0.0087(14) 0.0109(12)
C5 0.0754(18) 0.0448(14) 0.0822(19) 0.0203(13) 0.0098(16) 0.0030(13)
C6 0.0529(15) 0.0563(16) 0.0774(17) 0.0187(12) 0.0092(14) -0.0024(13)
C7 0.0389(11) 0.0482(13) 0.0521(12) 0.0031(10) 0.0054(10) -0.0031(11)
C8 0.0356(10) 0.0379(11) 0.0342(10) -0.0006(9) -0.0059(9) -0.0004(8)
C9 0.0470(12) 0.0384(11) 0.0396(11) -0.0050(9) -0.0071(10) -0.0009(9)
C10 0.0595(14) 0.0389(12) 0.0432(11) 0.0053(10) -0.0069(11) 0.0019(9)
C11 0.0449(13) 0.0572(15) 0.0517(14) 0.0121(11) -0.0082(11) 0.0051(11)
C12 0.0353(11) 0.0537(13) 0.0424(11) -0.0042(10) -0.0034(9) -0.0007(10)
C13 0.081(2) 0.0477(14) 0.0743(18) -0.0225(13) 0.0173(16) -0.0033(13)
C14 0.0397(13) 0.0759(19) 0.084(2) -0.0028(12) 0.0119(14) 0.0010(15)
C15 0.0643(15) 0.0617(15) 0.0467(13) 0.0046(13) 0.0106(12) -0.0106(11)
C16 0.095(2) 0.0450(14) 0.0737(17) 0.0165(14) -0.0216(17) 0.0008(13)
O 0.0632(11) 0.0497(10) 0.0458(9) -0.0048(8) -0.0006(8) 0.0107(8)
Cl1 0.0888(5) 0.0842(5) 0.0342(3) 0.0068(4) -0.0030(3) -0.0063(3)
Cl2 0.0547(4) 0.0862(5) 0.0683(4) -0.0017(3) 0.0248(3) 0.0005(4)

loop_
_atom_type_symbol
_atom_type_description
_atom_type_scat_dispersion_real
_atom_type_scat_dispersion_imag
_atom_type_scat_source
C C 0.0033 0.0016 'International Tables Vol C Tables 4.2.6.8 and 6.1.1.4'
H H 0.0000 0.0000 'International Tables Vol C Tables 4.2.6.8 and 6.1.1.4'
O O 0.0106 0.0060 'International Tables Vol C Tables 4.2.6.8 and 6.1.1.4'
Cl Cl 0.1484 0.1585 'International Tables Vol C Tables 4.2.6.8 and 6.1.1.4'

loop_
_geom_angle_atom_site_label_1
_geom_angle_atom_site_label_2
_geom_angle_atom_site_label_3
_geom_angle_site_symmetry_1
_geom_angle_site_symmetry_3
_geom_angle
_geom_angle_publ_flag
C2 C1 C12 . . 114.70(17) ?
C2 C1 C8 . . 119.45(17) ?
C12 C1 C8 . . 113.09(17) ?
C2 C1 C3 . . 58.86(14) ?
C12 C1 C3 . . 120.89(19) ?
C8 C1 C3 . . 119.35(18) ?
C3 C2 C1 . . 61.81(14) ?
C3 C2 Cl1 . . 121.47(17) ?
C1 C2 Cl1 . . 121.38(16) ?
C3 C2 Cl2 . . 118.75(17) ?
C1 C2 Cl2 . . 120.64(16) ?
Cl1 C2 Cl2 . . 107.30(12) ?
C2 C3 C4 . . 117.7(2) ?
C2 C3 C13 . . 118.7(2) ?
C4 C3 C13 . . 112.5(2) ?
C2 C3 C1 . . 59.33(14) ?
C4 C3 C1 . . 119.9(2) ?
C13 C3 C1 . . 119.2(2) ?
C3 C4 C5 . . 113.9(2) ?
C3 C4 H4A . . 108.8 ?
C5 C4 H4A . . 108.8 ?
C3 C4 H4B . . 108.8 ?
C5 C4 H4B . . 108.8 ?
H4A C4 H4B . . 107.7 ?
C6 C5 C4 . . 112.7(2) ?
C6 C5 H5A . . 109.0 ?
C4 C5 H5A . . 109.0 ?
C6 C5 H5B . . 109.0 ?
C4 C5 H5B . . 109.0 ?
H5A C5 H5B . . 107.8 ?
C5 C6 C7 . . 119.6(2) ?
C5 C6 H6A . . 107.4 ?
C7 C6 H6A . . 107.4 ?
C5 C6 H6B . . 107.4 ?
C7 C6 H6B . . 107.4 ?
H6A C6 H6B . . 107.0 ?
C15 C7 C14 . . 107.9(2) ?
C15 C7 C6 . . 109.4(2) ?
C14 C7 C6 . . 106.0(2) ?
C15 C7 C8 . . 113.74(18) ?
C14 C7 C8 . . 108.4(2) ?
C6 C7 C8 . . 111.10(19) ?
C9 C8 C1 . . 110.22(17) ?
C9 C8 C7 . . 112.54(18) ?
C1 C8 C7 . . 116.23(17) ?
C9 C8 H8 . . 105.6 ?
C1 C8 H8 . . 105.6 ?
C7 C8 H8 . . 105.6 ?
O C9 C10 . . 59.51(14) ?
O C9 C8 . . 118.51(17) ?
C10 C9 C8 . . 124.23(19) ?
O C9 H9 . . 114.5 ?
C10 C9 H9 . . 114.5 ?
C8 C9 H9 . . 114.5 ?
O C10 C9 . . 59.71(14) ?
O C10 C11 . . 113.26(19) ?
C9 C10 C11 . . 118.93(18) ?
O C10 C16 . . 114.4(2) ?
C9 C10 C16 . . 120.0(2) ?
C11 C10 C16 . . 116.8(2) ?
C10 C11 C12 . . 112.81(18) ?
C10 C11 H11A . . 109.0 ?
C12 C11 H11A . . 109.0 ?
C10 C11 H11B . . 109.0 ?
C12 C11 H11B . . 109.0 ?
H11A C11 H11B . . 107.8 ?
C1 C12 C11 . . 110.06(18) ?
C1 C12 H12A . . 109.6 ?
C11 C12 H12A . . 109.6 ?
C1 C12 H12B . . 109.6 ?
C11 C12 H12B . . 109.6 ?
H12A C12 H12B . . 108.2 ?
C3 C13 H13A . . 109.5 ?
C3 C13 H13B . . 109.5 ?
H13A C13 H13B . . 109.5 ?
C3 C13 H13C . . 109.5 ?
H13A C13 H13C . . 109.5 ?
H13B C13 H13C . . 109.5 ?
C7 C14 H14A . . 109.5 ?
C7 C14 H14B . . 109.5 ?
H14A C14 H14B . . 109.5 ?
C7 C14 H14C . . 109.5 ?
H14A C14 H14C . . 109.5 ?
H14B C14 H14C . . 109.5 ?
C7 C15 H15A . . 109.5 ?
C7 C15 H15B . . 109.5 ?
H15A C15 H15B . . 109.5 ?
C7 C15 H15C . . 109.5 ?
H15A C15 H15C . . 109.5 ?
H15B C15 H15C . . 109.5 ?
C10 C16 H16A . . 109.5 ?
C10 C16 H16B . . 109.5 ?
H16A C16 H16B . . 109.5 ?
C10 C16 H16C . . 109.5 ?
H16A C16 H16C . . 109.5 ?
H16B C16 H16C . . 109.5 ?
C10 O C9 . . 60.78(14) ?

loop_
_geom_bond_atom_site_label_1
_geom_bond_atom_site_label_2
_geom_bond_site_symmetry_2
_geom_bond_distance
_geom_bond_publ_flag
C1 C2 . 1.512(3) ?
C1 C12 . 1.517(3) ?
C1 C8 . 1.536(3) ?
C1 C3 . 1.550(3) ?
C2 C3 . 1.505(3) ?
C2 Cl1 . 1.769(2) ?
C2 Cl2 . 1.770(2) ?
C3 C4 . 1.506(3) ?
C3 C13 . 1.516(4) ?
C4 C5 . 1.522(4) ?
C4 H4A . 0.9700 ?
C4 H4B . 0.9700 ?
C5 C6 . 1.515(4) ?
C5 H5A . 0.9700 ?
C5 H5B . 0.9700 ?
C6 C7 . 1.546(3) ?
C6 H6A . 0.9700 ?
C6 H6B . 0.9700 ?
C7 C15 . 1.532(3) ?
C7 C14 . 1.534(4) ?
C7 C8 . 1.574(3) ?
C8 C9 . 1.521(3) ?
C8 H8 . 0.9800 ?
C9 O . 1.456(3) ?
C9 C10 . 1.472(3) ?
C9 H9 . 0.9800 ?
C10 O . 1.453(3) ?
C10 C11 . 1.489(3) ?
C10 C16 . 1.507(3) ?
C11 C12 . 1.517(3) ?
C11 H11A . 0.9700 ?
C11 H11B . 0.9700 ?
C12 H12A . 0.9700 ?
C12 H12B . 0.9700 ?
C13 H13A . 0.9600 ?
C13 H13B . 0.9600 ?
C13 H13C . 0.9600 ?
C14 H14A . 0.9600 ?
C14 H14B . 0.9600 ?
C14 H14C . 0.9600 ?
C15 H15A . 0.9600 ?
C15 H15B . 0.9600 ?
C15 H15C . 0.9600 ?
C16 H16A . 0.9600 ?
C16 H16B . 0.9600 ?
C16 H16C . 0.9600 ?

loop_
_cod_related_entry_id
_cod_related_entry_database
_cod_related_entry_code
1 ChemSpider 9453076
